data_7159750
loop_
_publ_author_name
'Huo, Shou-Chih'
'Indurmuddam, Ranadheer Reddy'
'Hong, Bor-Cherng'
'Lu, Chuan-Fu'
'Chien, Su-Ying'

_publ_section_title
;
 The hamburger-shape photocatalyst: thioxanthone-based chiral
 [2.2]paracyclophane for enantioselective visible-light photocatalysis of
 3-methylquinoxalin-2(1<i>H</i>)-one and styrenes.
;
_journal_issue 47
_journal_name_full 'Organic &amp; biomolecular chemistry'
_journal_page_first 9330
_journal_page_last 9336
_journal_paper_doi 10.1039/d3ob01580g
_journal_volume 21
_journal_year 2023
_chemical_formula_sum 'C25 H25 N'
_chemical_formula_weight 339.46
_space_group_crystal_system monoclinic
_space_group_IT_number 4
_space_group_name_Hall 'P 2yb'
_space_group_name_H-M_alt 'P 1 21 1'
_atom_sites_solution_hydrogens geom
_audit_creation_method SHELXL-2019/1
_audit_update_record
;
2023-07-10 deposited with the CCDC.	2023-11-21 downloaded from the CCDC.
;
_cell_angle_alpha 90
_cell_angle_beta 107.296(7)
_cell_angle_gamma 90
_cell_formula_units_Z 2
_cell_length_a 7.7704(4)
_cell_length_b 11.2784(5)
_cell_length_c 11.4173(8)
_cell_measurement_reflns_used 4129
_cell_measurement_temperature 200(2)
_cell_measurement_theta_max 78.3670
_cell_measurement_theta_min 4.0020
_cell_volume 955.34(10)
_computing_cell_refinement 'CrysAlisPro 1.171.39.46 (Rigaku OD, 2018)'
_computing_data_collection 'CrysAlisPro 1.171.39.46 (Rigaku OD, 2018)'
_computing_data_reduction 'CrysAlisPro 1.171.39.46 (Rigaku OD, 2018)'
_computing_structure_refinement 'SHELXL-2019/1 (Sheldrick, 2019)'
_diffrn_ambient_temperature 200(2)
_diffrn_detector_area_resol_mean 10.2496
_diffrn_measured_fraction_theta_full 1.000
_diffrn_measured_fraction_theta_max 1.000
_diffrn_measurement_device_type 'Xcalibur, Atlas, Gemini'
_diffrn_measurement_method '\w scans'
_diffrn_radiation_type CuK\a
_diffrn_radiation_wavelength 1.54178
_diffrn_reflns_av_R_equivalents 0.0851
_diffrn_reflns_av_unetI/netI 0.0771
_diffrn_reflns_Laue_measured_fraction_full 1.000
_diffrn_reflns_Laue_measured_fraction_max 1.000
_diffrn_reflns_limit_h_max 8
_diffrn_reflns_limit_h_min -9
_diffrn_reflns_limit_k_max 13
_diffrn_reflns_limit_k_min -13
_diffrn_reflns_limit_l_max 13
_diffrn_reflns_limit_l_min -13
_diffrn_reflns_number 10783
_diffrn_reflns_point_group_measured_fraction_full 1.000
_diffrn_reflns_point_group_measured_fraction_max 1.000
_diffrn_reflns_theta_full 67.679
_diffrn_reflns_theta_max 67.993
_diffrn_reflns_theta_min 4.055
_diffrn_source 'fine-focus sealed X-ray tube'
_exptl_absorpt_coefficient_mu 0.510
_exptl_absorpt_correction_T_max 1.00000
_exptl_absorpt_correction_T_min 0.10453
_exptl_absorpt_correction_type multi-scan
_exptl_absorpt_process_details
; 
CrysAlisPro 1.171.39.46 (Rigaku Oxford Diffraction, 2018) 
Empirical absorption correction using spherical harmonics, 
 implemented in SCALE3 ABSPACK scaling algorithm. 
;
_exptl_crystal_colour colourless
_exptl_crystal_density_diffrn 1.180
_exptl_crystal_description plate
_exptl_crystal_F_000 364
_exptl_crystal_size_max 0.300
_exptl_crystal_size_mid 0.200
_exptl_crystal_size_min 0.050
_refine_diff_density_max 0.251
_refine_diff_density_min -0.208
_refine_diff_density_rms 0.050
_refine_ls_abs_structure_details
; 
 Flack x determined using 1016 quotients [(I+)-(I-)]/[(I+)+(I-)] 
 (Parsons, Flack and Wagner, Acta Cryst. B69 (2013) 249-259). 
;
_refine_ls_abs_structure_Flack -0.2(10)
_refine_ls_extinction_coef 0.012(3)
_refine_ls_extinction_expression Fc^*^=kFc[1+0.001xFc^2^\l^3^/sin(2\q)]^-1/4^
_refine_ls_extinction_method 'SHELXL-2019/1 (Sheldrick 2019)'
_refine_ls_goodness_of_fit_ref 1.042
_refine_ls_hydrogen_treatment constr
_refine_ls_matrix_type full
_refine_ls_number_parameters 237
_refine_ls_number_reflns 3500
_refine_ls_number_restraints 1
_refine_ls_restrained_S_all 1.042
_refine_ls_R_factor_all 0.0849
_refine_ls_R_factor_gt 0.0684
_refine_ls_shift/su_max 0.000
_refine_ls_shift/su_mean 0.000
_refine_ls_structure_factor_coef Fsqd
_refine_ls_weighting_details 'w=1/[\s^2^(Fo^2^)+(0.1047P)^2^+0.0459P] where P=(Fo^2^+2Fc^2^)/3'
_refine_ls_weighting_scheme calc
_refine_ls_wR_factor_gt 0.1702
_refine_ls_wR_factor_ref 0.1947
_reflns_Friedel_coverage 0.895
_reflns_Friedel_fraction_full 0.999
_reflns_Friedel_fraction_max 0.999
_reflns_number_gt 2889
_reflns_number_total 3500
_reflns_threshold_expression 'I > 2\s(I)'
_cod_data_source_file d3ob01580g2.cif
_cod_data_source_block ic21619
_cod_original_sg_symbol_H-M 'P 21'
_cod_database_code 7159750
_shelx_shelxl_version_number 2019/1
_shelx_space_group_comment
; 
The symmetry employed for this shelxl refinement is uniquely defined 
by the following loop, which should always be used as a source of 
symmetry information in preference to the above space-group names. 
They are only intended as comments. 
;
_shelx_estimated_absorpt_t_min 0.862
_shelx_estimated_absorpt_t_max 0.975

loop_
_space_group_symop_operation_xyz
'x, y, z'
'-x, y+1/2, -z'

loop_
_atom_site_label
_atom_site_type_symbol
_atom_site_fract_x
_atom_site_fract_y
_atom_site_fract_z
_atom_site_U_iso_or_equiv
_atom_site_adp_type
_atom_site_occupancy
_atom_site_site_symmetry_order
_atom_site_calc_flag
_atom_site_refinement_flags_posn
_atom_site_refinement_flags_adp
_atom_site_refinement_flags_occupancy
_atom_site_disorder_assembly
_atom_site_disorder_group
N1 N 0.2897(5) 0.5420(3) 0.2526(4) 0.0514(9) Uani 1 1 d . . . . .
C1 C 0.4549(5) 0.4155(4) 0.4939(4) 0.0461(9) Uani 1 1 d . . . . .
C2 C 0.3335(5) 0.5116(3) 0.4709(4) 0.0422(8) Uani 1 1 d . . . . .
C3 C 0.2688(5) 0.5523(4) 0.5649(4) 0.0445(9) Uani 1 1 d . . . . .
H3 H 0.186134 0.616620 0.548892 0.053 Uiso 1 1 calc R U . . .
C4 C 0.3209(6) 0.5019(4) 0.6815(4) 0.0498(10) Uani 1 1 d . . . . .
C5 C 0.4708(6) 0.4276(4) 0.7086(5) 0.0568(11) Uani 1 1 d . . . . .
H5 H 0.529174 0.405748 0.791213 0.068 Uiso 1 1 calc R U . . .
C6 C 0.5349(6) 0.3856(4) 0.6160(5) 0.0540(11) Uani 1 1 d . . . . .
H6 H 0.636974 0.334751 0.636456 0.065 Uiso 1 1 calc R U . . .
C7 C 0.4695(6) 0.3303(4) 0.3957(5) 0.0541(11) Uani 1 1 d . . . . .
H7A H 0.574501 0.277658 0.429601 0.065 Uiso 1 1 calc R U . . .
H7B H 0.490875 0.375595 0.327077 0.065 Uiso 1 1 calc R U . . .
C8 C 0.2940(7) 0.2515(5) 0.3446(5) 0.0602(12) Uani 1 1 d . . . . .
H8A H 0.223164 0.282173 0.263317 0.072 Uiso 1 1 calc R U . . .
H8B H 0.330328 0.169146 0.333187 0.072 Uiso 1 1 calc R U . . .
C9 C 0.1765(6) 0.2504(4) 0.4288(5) 0.0508(10) Uani 1 1 d . . . . .
C10 C 0.0295(5) 0.3266(4) 0.4075(5) 0.0519(10) Uani 1 1 d . . . . .
H10 H -0.029928 0.352117 0.326186 0.062 Uiso 1 1 calc R U . . .
C11 C -0.0321(5) 0.3662(4) 0.5039(5) 0.0542(11) Uani 1 1 d . . . . .
H11 H -0.133031 0.417853 0.487572 0.065 Uiso 1 1 calc R U . . .
C12 C 0.0531(6) 0.3306(5) 0.6225(5) 0.0581(12) Uani 1 1 d . . . . .
C13 C 0.1728(6) 0.2361(5) 0.6378(5) 0.0612(12) Uani 1 1 d . . . . .
H13 H 0.213645 0.198282 0.715510 0.073 Uiso 1 1 calc R U . . .
C14 C 0.2335(6) 0.1959(4) 0.5434(6) 0.0575(11) Uani 1 1 d . . . . .
H14 H 0.314607 0.130813 0.556317 0.069 Uiso 1 1 calc R U . . .
C15 C 0.0504(9) 0.4078(7) 0.7317(7) 0.0816(19) Uani 1 1 d . . . . .
H15A H 0.069285 0.356831 0.804981 0.098 Uiso 1 1 calc R U . . .
H15B H -0.069860 0.445069 0.714795 0.098 Uiso 1 1 calc R U . . .
C16 C 0.1968(7) 0.5070(5) 0.7603(5) 0.0604(12) Uani 1 1 d . . . . .
H16A H 0.136133 0.585185 0.749026 0.073 Uiso 1 1 calc R U . . .
H16B H 0.269658 0.500631 0.847423 0.073 Uiso 1 1 calc R U . . .
C17 C 0.2512(5) 0.5654(4) 0.3507(4) 0.0456(9) Uani 1 1 d . . . . .
H17 H 0.160385 0.623270 0.345455 0.055 Uiso 1 1 calc R U . . .
C18 C 0.1859(6) 0.6046(4) 0.1423(5) 0.0524(10) Uani 1 1 d . . . . .
H18 H 0.112860 0.668525 0.165316 0.063 Uiso 1 1 calc R U . . .
C19 C 0.0598(7) 0.5152(5) 0.0583(6) 0.0678(13) Uani 1 1 d . . . . .
H19A H 0.130520 0.448620 0.042138 0.102 Uiso 1 1 calc R U . . .
H19B H -0.004410 0.553813 -0.019245 0.102 Uiso 1 1 calc R U . . .
H19C H -0.027382 0.485927 0.098283 0.102 Uiso 1 1 calc R U . . .
C20 C 0.3089(6) 0.6586(4) 0.0762(4) 0.0496(9) Uani 1 1 d . . . . .
C21 C 0.4753(7) 0.6144(5) 0.0847(5) 0.0620(12) Uani 1 1 d . . . . .
H21 H 0.521346 0.549963 0.138436 0.074 Uiso 1 1 calc R U . . .
C22 C 0.5777(8) 0.6619(7) 0.0166(6) 0.0775(17) Uani 1 1 d . . . . .
H22 H 0.692624 0.628875 0.022968 0.093 Uiso 1 1 calc R U . . .
C23 C 0.5158(8) 0.7569(7) -0.0608(6) 0.0754(16) Uani 1 1 d . . . . .
H23 H 0.588025 0.790620 -0.106281 0.091 Uiso 1 1 calc R U . . .
C24 C 0.3477(9) 0.8015(6) -0.0707(6) 0.0761(16) Uani 1 1 d . . . . .
H24 H 0.301715 0.865725 -0.124782 0.091 Uiso 1 1 calc R U . . .
C25 C 0.2460(7) 0.7540(5) -0.0030(5) 0.0637(12) Uani 1 1 d . . . . .
H25 H 0.130604 0.786467 -0.009971 0.076 Uiso 1 1 calc R U . . .

loop_
_atom_site_aniso_label
_atom_site_aniso_U_11
_atom_site_aniso_U_22
_atom_site_aniso_U_33
_atom_site_aniso_U_23
_atom_site_aniso_U_13
_atom_site_aniso_U_12
N1 0.0578(19) 0.0448(18) 0.059(2) 0.0040(17) 0.0283(17) 0.0062(15)
C1 0.0410(18) 0.0392(18) 0.064(2) 0.0022(19) 0.0237(17) -0.0030(14)
C2 0.0446(18) 0.0344(17) 0.053(2) 0.0003(17) 0.0225(16) -0.0047(14)
C3 0.0462(18) 0.0345(17) 0.057(2) -0.0044(18) 0.0221(16) -0.0035(15)
C4 0.054(2) 0.047(2) 0.050(2) -0.0040(19) 0.0181(18) -0.0108(17)
C5 0.053(2) 0.056(3) 0.058(2) 0.008(2) 0.0104(19) -0.0081(19)
C6 0.0427(19) 0.045(2) 0.073(3) 0.009(2) 0.0167(19) 0.0003(16)
C7 0.053(2) 0.043(2) 0.074(3) 0.001(2) 0.030(2) 0.0059(16)
C8 0.065(3) 0.046(2) 0.075(3) -0.016(2) 0.029(2) -0.0031(19)
C9 0.051(2) 0.0383(19) 0.066(3) -0.008(2) 0.0209(19) -0.0047(16)
C10 0.0425(19) 0.046(2) 0.066(3) -0.004(2) 0.0147(18) -0.0076(16)
C11 0.042(2) 0.046(2) 0.081(3) -0.006(2) 0.027(2) -0.0060(16)
C12 0.053(2) 0.060(3) 0.069(3) -0.008(2) 0.029(2) -0.0174(19)
C13 0.059(2) 0.058(3) 0.067(3) 0.005(2) 0.020(2) -0.018(2)
C14 0.053(2) 0.039(2) 0.081(3) 0.001(2) 0.022(2) -0.0042(17)
C15 0.085(4) 0.090(4) 0.091(4) -0.022(4) 0.059(3) -0.032(3)
C16 0.071(3) 0.060(3) 0.056(3) -0.008(2) 0.028(2) -0.010(2)
C17 0.0437(18) 0.0383(18) 0.061(2) 0.0024(18) 0.0246(17) 0.0012(14)
C18 0.056(2) 0.048(2) 0.060(2) 0.002(2) 0.0276(19) 0.0059(18)
C19 0.066(3) 0.072(3) 0.071(3) -0.003(3) 0.030(2) -0.010(2)
C20 0.058(2) 0.047(2) 0.047(2) -0.0001(18) 0.0199(17) -0.0013(17)
C21 0.063(2) 0.066(3) 0.063(3) 0.011(2) 0.028(2) 0.010(2)
C22 0.061(3) 0.103(5) 0.077(4) 0.014(4) 0.034(3) 0.005(3)
C23 0.075(3) 0.092(4) 0.063(3) 0.017(3) 0.027(2) -0.016(3)
C24 0.084(3) 0.077(4) 0.067(3) 0.022(3) 0.020(3) -0.008(3)
C25 0.066(3) 0.052(2) 0.074(3) 0.014(2) 0.023(2) 0.003(2)

loop_
_atom_type_symbol
_atom_type_description
_atom_type_scat_dispersion_real
_atom_type_scat_dispersion_imag
_atom_type_scat_source
C C 0.0181 0.0091 'International Tables Vol C Tables 4.2.6.8 and 6.1.1.4'
H H 0.0000 0.0000 'International Tables Vol C Tables 4.2.6.8 and 6.1.1.4'
N N 0.0311 0.0180 'International Tables Vol C Tables 4.2.6.8 and 6.1.1.4'

loop_
_geom_angle_atom_site_label_1
_geom_angle_atom_site_label_2
_geom_angle_atom_site_label_3
_geom_angle
_geom_angle_site_symmetry_1
_geom_angle_site_symmetry_3
_geom_angle_publ_flag
C17 N1 C18 116.5(4) . . ?
C6 C1 C2 116.7(4) . . ?
C6 C1 C7 118.8(4) . . ?
C2 C1 C7 123.1(4) . . ?
C3 C2 C1 119.0(4) . . ?
C3 C2 C17 115.4(4) . . ?
C1 C2 C17 125.2(4) . . ?
C2 C3 C4 122.3(4) . . ?
C3 C4 C5 116.3(4) . . ?
C3 C4 C16 120.1(4) . . ?
C5 C4 C16 122.2(4) . . ?
C6 C5 C4 120.4(5) . . ?
C5 C6 C1 122.0(4) . . ?
C1 C7 C8 112.6(4) . . ?
C9 C8 C7 112.7(4) . . ?
C10 C9 C14 116.9(5) . . ?
C10 C9 C8 120.3(5) . . ?
C14 C9 C8 121.2(4) . . ?
C9 C10 C11 121.0(5) . . ?
C12 C11 C10 120.3(4) . . ?
C11 C12 C13 117.0(5) . . ?
C11 C12 C15 121.2(6) . . ?
C13 C12 C15 120.4(6) . . ?
C14 C13 C12 121.8(5) . . ?
C13 C14 C9 120.2(5) . . ?
C12 C15 C16 113.2(4) . . ?
C4 C16 C15 113.9(4) . . ?
N1 C17 C2 126.1(4) . . ?
N1 C18 C20 110.9(4) . . ?
N1 C18 C19 108.0(4) . . ?
C20 C18 C19 109.6(4) . . ?
C21 C20 C25 118.0(5) . . ?
C21 C20 C18 123.0(4) . . ?
C25 C20 C18 118.8(4) . . ?
C20 C21 C22 120.9(5) . . ?
C21 C22 C23 120.9(6) . . ?
C24 C23 C22 118.6(5) . . ?
C25 C24 C23 120.3(6) . . ?
C24 C25 C20 121.2(5) . . ?

loop_
_geom_bond_atom_site_label_1
_geom_bond_atom_site_label_2
_geom_bond_distance
_geom_bond_site_symmetry_2
_geom_bond_publ_flag
N1 C17 1.269(6) . ?
N1 C18 1.460(6) . ?
C1 C6 1.389(7) . ?
C1 C2 1.409(6) . ?
C1 C7 1.507(7) . ?
C2 C3 1.391(6) . ?
C2 C17 1.463(6) . ?
C3 C4 1.393(6) . ?
C4 C5 1.393(7) . ?
C4 C16 1.502(6) . ?
C5 C6 1.379(7) . ?
C7 C8 1.586(6) . ?
C8 C9 1.510(7) . ?
C9 C10 1.392(7) . ?
C9 C14 1.393(8) . ?
C10 C11 1.397(7) . ?
C11 C12 1.379(8) . ?
C12 C13 1.391(8) . ?
C12 C15 1.525(8) . ?
C13 C14 1.376(8) . ?
C15 C16 1.559(7) . ?
C18 C20 1.511(6) . ?
C18 C19 1.528(7) . ?
C20 C21 1.362(7) . ?
C20 C25 1.397(7) . ?
C21 C22 1.375(8) . ?
C22 C23 1.381(10) . ?
C23 C24 1.373(10) . ?
C24 C25 1.368(8) . ?
